data_2201530
loop_
_publ_author_name
'Andrew Parkin'
'Simon Parsons'
'Colin R. Pulham'

_publ_section_title
;
 Paracetamol monohydrate at 150K
;
_journal_issue 12
_journal_name_full 'Acta Crystallographica Section E'
_journal_page_first o1345
_journal_page_last o1347
_journal_paper_doi 10.1107/S1600536802019840
_journal_volume 58
_journal_year 2002
_chemical_formula_iupac 'C8 H9 N O2, H2 O'
_chemical_formula_moiety 'C8 H9 N O2, H2 O'
_chemical_formula_sum 'C8 H11 N O3'
_chemical_formula_weight 169.18
_chemical_name_common 'Paracetamol monohydrate'
_chemical_name_systematic
;
4-hydroxyacetanilide hydrate
;
_space_group_IT_number 14
_symmetry_cell_setting monoclinic
_symmetry_space_group_name_Hall '-P 2yn'
_symmetry_space_group_name_H-M 'P 1 21/n 1'
_atom_sites_solution_hydrogens mixed
_atom_sites_solution_primary direct
_atom_sites_solution_secondary difmap
_audit_creation_method SHELXL-97
_cell_angle_alpha 90.00
_cell_angle_beta 96.399(3)
_cell_angle_gamma 90.00
_cell_formula_units_Z 4
_cell_length_a 4.5039(6)
_cell_length_b 10.5391(14)
_cell_length_c 17.048(2)
_cell_measurement_reflns_used 1700
_cell_measurement_temperature 150(2)
_cell_measurement_theta_max 26.4
_cell_measurement_theta_min 2.2
_cell_volume 804.18(18)
_computing_cell_refinement 'SAINT (Bruker, 2002)'
_computing_data_collection 'SMART (Bruker, 2001) '
_computing_data_reduction SAINT
_computing_molecular_graphics
;
SHELXTL and CAMERON (Watkin et al., 1993)
;
_computing_publication_material SHELXTL
_computing_structure_refinement SHELXTL
_computing_structure_solution 'SHELXTL (Sheldrick, 1997)'
_diffrn_ambient_temperature 150(2)
_diffrn_measured_fraction_theta_full 0.998
_diffrn_measured_fraction_theta_max 0.998
_diffrn_measurement_device_type 'Bruker SMART APEX CCD area-detector'
_diffrn_measurement_method '\f and \w'
_diffrn_radiation_monochromator graphite
_diffrn_radiation_source 'fine-focus sealed tube'
_diffrn_radiation_type MoK\a
_diffrn_radiation_wavelength 0.71073
_diffrn_reflns_av_R_equivalents 0.0519
_diffrn_reflns_av_sigmaI/netI 0.0704
_diffrn_reflns_limit_h_max 5
_diffrn_reflns_limit_h_min -5
_diffrn_reflns_limit_k_max 13
_diffrn_reflns_limit_k_min -13
_diffrn_reflns_limit_l_max 21
_diffrn_reflns_limit_l_min -18
_diffrn_reflns_number 4516
_diffrn_reflns_theta_full 26.40
_diffrn_reflns_theta_max 26.40
_diffrn_reflns_theta_min 2.28
_exptl_absorpt_coefficient_mu 0.107
_exptl_absorpt_correction_T_max 0.962
_exptl_absorpt_correction_T_min 0.864
_exptl_absorpt_correction_type multi-scan
_exptl_absorpt_process_details
;
SADABS (Sheldrick, 1997), based on a procedure given by Blessing (1995)
;
_exptl_crystal_colour Colourless
_exptl_crystal_density_diffrn 1.397
_exptl_crystal_density_method 'not measured'
_exptl_crystal_description needle
_exptl_crystal_F_000 360
_exptl_crystal_size_max 0.45
_exptl_crystal_size_mid 0.07
_exptl_crystal_size_min 0.06
_refine_diff_density_max 0.351
_refine_diff_density_min -0.283
_refine_ls_extinction_coef 0
_refine_ls_extinction_method none
_refine_ls_goodness_of_fit_ref 0.967
_refine_ls_hydrogen_treatment mixed
_refine_ls_matrix_type full
_refine_ls_number_parameters 126
_refine_ls_number_reflns 1650
_refine_ls_number_restraints 0
_refine_ls_restrained_S_all 0.967
_refine_ls_R_factor_all 0.0808
_refine_ls_R_factor_gt 0.0621
_refine_ls_shift/su_max <0.001
_refine_ls_shift/su_mean 0.000
_refine_ls_structure_factor_coef Fsqd
_refine_ls_weighting_details 'calc w = 1/[\s^2^(Fo^2^)+(0.0834P)^2^] where P = (Fo^2^+2Fc^2^)/3'
_refine_ls_weighting_scheme calc
_refine_ls_wR_factor_gt 0.1433
_refine_ls_wR_factor_ref 0.1527
_reflns_number_gt 1232
_reflns_number_total 1650
_reflns_threshold_expression I>2\s(I)
_cod_data_source_file na6176.cif
_cod_data_source_block 1
_cod_depositor_comments
;
The following automatic conversions were performed:

'_atom_sites_solution_hydrogens' value 'geom + difmap' was changed to
'mixed'.

Automatic conversion script
Id: cif_fix_values 6452 2018-10-05 10:23:21Z andrius 
;
_cod_original_cell_volume 804.18(19)
_cod_original_sg_symbol_Hall '-P 2yn '
_cod_original_sg_symbol_H-M 'P 21/n'
_cod_database_code 2201530
_cod_database_fobs_code 2201530

loop_
_symmetry_equiv_pos_as_xyz
'x, y, z'
'-x+1/2, y+1/2, -z+1/2'
'-x, -y, -z'
'x-1/2, -y-1/2, z-1/2'

loop_
_atom_site_label
_atom_site_fract_x
_atom_site_fract_y
_atom_site_fract_z
_atom_site_U_iso_or_equiv
_atom_site_adp_type
_atom_site_calc_flag
_atom_site_refinement_flags
_atom_site_occupancy
_atom_site_disorder_assembly
_atom_site_disorder_group
_atom_site_type_symbol
C1 0.5762(5) 0.6687(2) 0.15652(13) 0.0203(5) Uani d . 1 . . C
C2 0.6405(5) 0.5890(2) 0.09617(14) 0.0228(6) Uani d . 1 . . C
H2 0.5360 0.5979 0.0449 0.027 Uiso calc R 1 . . H
C3 0.8575(5) 0.4962(2) 0.11063(14) 0.0227(6) Uani d . 1 . . C
H3 0.9020 0.4418 0.0691 0.027 Uiso calc R 1 . . H
C4 1.0105(5) 0.4823(2) 0.18545(14) 0.0201(5) Uani d . 1 . . C
O4 1.2257(4) 0.39115(15) 0.20327(10) 0.0237(4) Uani d . 1 . . O
H4 1.256(6) 0.344(3) 0.1589(17) 0.032(7) Uiso d . 1 . . H
C5 0.9479(5) 0.5626(2) 0.24524(14) 0.0231(6) Uani d . 1 . . C
H5 1.0530 0.5541 0.2965 0.028 Uiso calc R 1 . . H
C6 0.7335(5) 0.6550(2) 0.23077(14) 0.0228(6) Uani d . 1 . . C
H6 0.6924 0.7104 0.2722 0.027 Uiso calc R 1 . . H
N7 0.3541(5) 0.76490(18) 0.14821(12) 0.0210(5) Uani d . 1 . . N
H7 0.317(5) 0.802(2) 0.1921(15) 0.017(6) Uiso d . 1 . . H
C8 0.1973(5) 0.8114(2) 0.08327(13) 0.0197(5) Uani d . 1 . . C
O8 0.2264(4) 0.77490(15) 0.01541(9) 0.0256(4) Uani d . 1 . . O
C9 -0.0181(6) 0.9152(2) 0.09736(15) 0.0251(6) Uani d . 1 . . C
H9A 0.0620 0.9968 0.0819 0.038 Uiso calc R 1 . . H
H9B -0.0470 0.9175 0.1535 0.038 Uiso calc R 1 . . H
H9C -0.2101 0.8991 0.0659 0.038 Uiso calc R 1 . . H
O1W 0.1960(5) 0.73246(17) 0.41504(11) 0.0283(5) Uani d . 1 . . O
H1W 0.363(9) 0.725(3) 0.452(2) 0.062(11) Uiso d . 1 . . H
H2W 0.045(9) 0.739(3) 0.446(2) 0.060(10) Uiso d . 1 . . H

loop_
_atom_site_aniso_label
_atom_site_aniso_U_11
_atom_site_aniso_U_22
_atom_site_aniso_U_33
_atom_site_aniso_U_12
_atom_site_aniso_U_13
_atom_site_aniso_U_23
C1 0.0202(13) 0.0170(11) 0.0232(13) -0.0018(9) -0.0003(9) 0.0017(9)
C2 0.0266(14) 0.0190(11) 0.0210(13) -0.0012(10) -0.0051(9) 0.0017(9)
C3 0.0269(14) 0.0182(11) 0.0226(13) -0.0013(10) 0.0005(10) -0.0032(10)
C4 0.0168(13) 0.0183(11) 0.0244(13) -0.0013(9) -0.0014(9) 0.0044(10)
O4 0.0286(10) 0.0211(9) 0.0204(10) 0.0044(7) -0.0020(7) 0.0001(7)
C5 0.0244(14) 0.0219(12) 0.0214(13) -0.0027(10) -0.0046(9) 0.0027(10)
C6 0.0257(14) 0.0213(11) 0.0204(13) -0.0012(10) -0.0012(9) -0.0043(10)
N7 0.0251(12) 0.0192(10) 0.0181(11) 0.0001(8) -0.0006(8) -0.0029(8)
C8 0.0212(13) 0.0172(11) 0.0198(12) -0.0040(9) -0.0015(9) -0.0012(9)
O8 0.0265(10) 0.0274(9) 0.0214(10) 0.0038(7) -0.0032(7) -0.0023(7)
C9 0.0268(14) 0.0219(12) 0.0250(13) -0.0001(10) -0.0034(10) 0.0005(10)
O1W 0.0301(11) 0.0299(10) 0.0237(10) -0.0025(8) -0.0019(8) 0.0016(8)

loop_
_atom_type_symbol
_atom_type_description
_atom_type_scat_dispersion_real
_atom_type_scat_dispersion_imag
_atom_type_scat_source
C C 0.0033 0.0016 'International Tables Vol C Tables 4.2.6.8 and 6.1.1.4'
H H 0.0000 0.0000 'International Tables Vol C Tables 4.2.6.8 and 6.1.1.4'
N N 0.0061 0.0033 'International Tables Vol C Tables 4.2.6.8 and 6.1.1.4'
O O 0.0106 0.0060 'International Tables Vol C Tables 4.2.6.8 and 6.1.1.4'

loop_
_geom_angle_atom_site_label_1
_geom_angle_atom_site_label_2
_geom_angle_atom_site_label_3
_geom_angle
C2 C1 C6 119.2(2)
C2 C1 N7 124.2(2)
C6 C1 N7 116.6(2)
C1 C2 C3 119.9(2)
C1 C2 H2 120.1
C3 C2 H2 120.1
C2 C3 C4 120.4(2)
C2 C3 H3 119.8
C4 C3 H3 119.8
O4 C4 C5 117.6(2)
O4 C4 C3 122.9(2)
C5 C4 C3 119.6(2)
C4 O4 H4 110.9(18)
C6 C5 C4 120.0(2)
C6 C5 H5 120.0
C4 C5 H5 120.0
C5 C6 C1 121.0(2)
C5 C6 H6 119.5
C1 C6 H6 119.5
C8 N7 C1 130.2(2)
C8 N7 H7 114.1(16)
C1 N7 H7 115.6(16)
O8 C8 N7 123.9(2)
O8 C8 C9 120.9(2)
N7 C8 C9 115.23(19)
C8 C9 H9A 109.5
C8 C9 H9B 109.5
H9A C9 H9B 109.5
C8 C9 H9C 109.5
H9A C9 H9C 109.5
H9B C9 H9C 109.5
H1W O1W H2W 102(3)

loop_
_geom_bond_atom_site_label_1
_geom_bond_atom_site_label_2
_geom_bond_site_symmetry_2
_geom_bond_distance
_geom_bond_publ_flag
C1 C2 . 1.384(3) ?
C1 C6 . 1.387(3) ?
C1 N7 . 1.420(3) ?
C2 C3 . 1.386(3) ?
C2 H2 . 0.9500 ?
C3 C4 . 1.388(3) ?
C3 H3 . 0.9500 ?
C4 O4 . 1.374(3) ?
C4 C5 . 1.378(3) ?
O4 H4 . 0.93(3) ?
C5 C6 . 1.375(3) ?
C5 H5 . 0.9500 ?
C6 H6 . 0.9500 ?
N7 C8 . 1.338(3) ?
N7 H7 . 0.88(3) ?
C8 O8 . 1.240(3) ?
C8 C9 . 1.499(3) ?
C9 H9A . 0.9800 ?
C9 H9B . 0.9800 ?
C9 H9C . 0.9800 ?
O1W H1W . 0.93(4) ?
O1W H2W . 0.90(4) ?

loop_
_geom_hbond_atom_site_label_D
_geom_hbond_atom_site_label_H
_geom_hbond_atom_site_label_A
_geom_hbond_site_symmetry_A
_geom_hbond_distance_DH
_geom_hbond_distance_HA
_geom_hbond_distance_DA
_geom_hbond_angle_DHA
N7 H7 O4 2_655 0.88(3) 2.04(3) 2.918(3) 174(2)
O4 H4 O1W 2_645 0.93(3) 1.76(3) 2.673(2) 170(2)
O1W H1W O8 4_676 0.93(4) 1.85(4) 2.780(3) 171(3)
O1W H2W O8 4_576 0.90(4) 1.97(4) 2.866(3) 171(3)

loop_
_cod_related_entry_id
_cod_related_entry_database
_cod_related_entry_code
1 ChemSpider 21132048
